data_7703899
loop_
_publ_author_name
'Gyton, Matthew R.'
'Leverett, Anthony R.'
'Cole, Marcus L.'
'McKay, Alasdair I.'

_publ_section_title
;
 Bulky bis(aryl)triazenides: just aspiring amidinates? A structural and
 spectroscopic study.
;
_journal_issue 17
_journal_name_full 'Dalton transactions (Cambridge, England : 2003)'
_journal_page_first 5653
_journal_page_last 5661
_journal_paper_doi 10.1039/d0dt00285b
_journal_volume 49
_journal_year 2020
_chemical_formula_moiety 'C39 H56 N3 O2 Rh'
_chemical_formula_sum 'C39 H56 N3 O2 Rh'
_chemical_formula_weight 701.77
_chemical_name_systematic '[(Giso)Rh(CO2)]'
_chemical_properties_physical Air-sensitive,Moisture-sensitive,Oxygen-sensitive
_space_group_crystal_system monoclinic
_space_group_IT_number 14
_space_group_name_Hall '-P 2yn'
_space_group_name_H-M_alt 'P 1 21/n 1'
_atom_sites_solution_hydrogens geom
_atom_sites_solution_primary dual
_audit_creation_date 2020-01-09
_audit_creation_method
;
Olex2 1.2
(compiled 2018.05.29 svn.r3508 for OlexSys, GUI svn.r5506)
;
_audit_update_record
;
2020-01-08 deposited with the CCDC.	2020-03-31 downloaded from the CCDC.
;
_cell_angle_alpha 90
_cell_angle_beta 99.416(2)
_cell_angle_gamma 90
_cell_formula_units_Z 4
_cell_length_a 9.4904(4)
_cell_length_b 18.2900(8)
_cell_length_c 20.8209(7)
_cell_measurement_reflns_used 9883
_cell_measurement_temperature 150
_cell_measurement_theta_max 27.09
_cell_measurement_theta_min 2.23
_cell_volume 3565.4(2)
_computing_cell_refinement 'SAINT v8.34A (Bruker, 2013)'
_computing_data_reduction 'SAINT v8.34A (Bruker, 2013)'
_computing_molecular_graphics 'Olex2 (Dolomanov et al., 2009)'
_computing_publication_material 'Olex2 (Dolomanov et al., 2009)'
_computing_structure_refinement 'ShelXL (Sheldrick, 2015)'
_computing_structure_solution 'ShelXT (Sheldrick, 2015)'
_diffrn_ambient_temperature 150
_diffrn_measured_fraction_theta_full 0.995
_diffrn_measured_fraction_theta_max 0.983
_diffrn_measurement_device_type 'Bruker APEX-II CCD'
_diffrn_measurement_method '\f and \w scans'
_diffrn_radiation_type MoK\a
_diffrn_radiation_wavelength 0.71073
_diffrn_reflns_av_R_equivalents 0.0431
_diffrn_reflns_av_unetI/netI 0.0411
_diffrn_reflns_Laue_measured_fraction_full 0.995
_diffrn_reflns_Laue_measured_fraction_max 0.983
_diffrn_reflns_limit_h_max 12
_diffrn_reflns_limit_h_min -11
_diffrn_reflns_limit_k_max 23
_diffrn_reflns_limit_k_min -23
_diffrn_reflns_limit_l_max 26
_diffrn_reflns_limit_l_min -25
_diffrn_reflns_number 27965
_diffrn_reflns_point_group_measured_fraction_full 0.995
_diffrn_reflns_point_group_measured_fraction_max 0.983
_diffrn_reflns_theta_full 26.000
_diffrn_reflns_theta_max 27.132
_diffrn_reflns_theta_min 1.491
_diffrn_standards_number 0
_exptl_absorpt_coefficient_mu 0.516
_exptl_absorpt_correction_T_max 0.7455
_exptl_absorpt_correction_T_min 0.6580
_exptl_absorpt_correction_type multi-scan
_exptl_absorpt_process_details
'SADABS-2014/2 (Bruker,2014/2) was used for absorption correction. wR2(int) was 0.0694 before and 0.0536 after correction. The Ratio of minimum to maximum transmission is 0.8826. The \l/2 correction factor is 0.00150.'
_exptl_crystal_colour 'light yellow'
_exptl_crystal_colour_modifier light
_exptl_crystal_colour_primary yellow
_exptl_crystal_density_diffrn 1.307
_exptl_crystal_description prism
_exptl_crystal_F_000 1488
_exptl_crystal_recrystallization_method 'Re-crystallisation from solvent: Hexane'
_exptl_crystal_size_max 0.17
_exptl_crystal_size_mid 0.1
_exptl_crystal_size_min 0.04
_refine_diff_density_max 0.414
_refine_diff_density_min -0.523
_refine_diff_density_rms 0.063
_refine_ls_extinction_method none
_refine_ls_goodness_of_fit_ref 1.036
_refine_ls_hydrogen_treatment constr
_refine_ls_matrix_type full
_refine_ls_number_parameters 414
_refine_ls_number_reflns 7766
_refine_ls_number_restraints 0
_refine_ls_restrained_S_all 1.036
_refine_ls_R_factor_all 0.0356
_refine_ls_R_factor_gt 0.0280
_refine_ls_shift/su_max 0.002
_refine_ls_shift/su_mean 0.000
_refine_ls_structure_factor_coef Fsqd
_refine_ls_weighting_details 'w=1/[\s^2^(Fo^2^)+(0.0217P)^2^+2.0990P] where P=(Fo^2^+2Fc^2^)/3'
_refine_ls_weighting_scheme calc
_refine_ls_wR_factor_gt 0.0649
_refine_ls_wR_factor_ref 0.0689
_reflns_Friedel_coverage 0.000
_reflns_number_gt 6659
_reflns_number_total 7766
_reflns_threshold_expression 'I > 2\s(I)'
_cod_data_source_file d0dt00285b2.cif
_cod_data_source_block GisoRh(CO)2
_cod_depositor_comments 'Adding full bibliography for 7703878--7703902.cif.'
_cod_database_code 7703899
_shelx_shelxl_version_number 2018/3
_shelx_space_group_comment
;
The symmetry employed for this shelxl refinement is uniquely defined
by the following loop, which should always be used as a source of
symmetry information in preference to the above space-group names.
They are only intended as comments.
;
_shelx_estimated_absorpt_t_max 0.980
_shelx_estimated_absorpt_t_min 0.917
_olex2_refinement_description
;
1. Fixed Uiso
 At 1.2 times of:
  All C(H) groups, All C(H,H) groups
 At 1.5 times of:
  All C(H,H,H) groups
2.a Ternary CH refined with riding coordinates:
 C22(H22), C16(H16), C12(H12), C34(H34), C9(H9), C37(H37)
2.b Secondary CH2 refined with riding coordinates:
 C23(H23A,H23B), C17(H17A,H17B), C27(H27A,H27B), C25(H25A,H25B), C19(H19A,
 H19B), C18(H18A,H18B), C26(H26A,H26B), C24(H24A,H24B), C20(H20A,H20B),
 C21(H21A,H21B)
2.c Aromatic/amide H refined with riding coordinates:
 C7(H7), C30(H30), C5(H5), C31(H31), C32(H32), C6(H6)
2.d Idealised Me refined as rotating group:
 C14(H14A,H14B,H14C), C13(H13A,H13B,H13C), C10(H10A,H10B,H10C), C38(H38A,H38B,
 H38C), C35(H35A,H35B,H35C), C36(H36A,H36B,H36C), C11(H11A,H11B,H11C), C39(H39A,
 H39B,H39C)
;
_olex2_submission_special_instructions 'No special instructions were received'

loop_
_space_group_symop_operation_xyz
'x, y, z'
'-x+1/2, y+1/2, -z+1/2'
'-x, -y, -z'
'x-1/2, -y-1/2, z-1/2'

loop_
_atom_site_label
_atom_site_type_symbol
_atom_site_fract_x
_atom_site_fract_y
_atom_site_fract_z
_atom_site_U_iso_or_equiv
_atom_site_adp_type
_atom_site_occupancy
_atom_site_site_symmetry_order
_atom_site_calc_flag
_atom_site_refinement_flags_posn
_atom_site_refinement_flags_adp
_atom_site_refinement_flags_occupancy
_atom_site_disorder_assembly
_atom_site_disorder_group
Rh1 Rh 0.72021(2) 0.20222(2) 0.76393(2) 0.01391(5) Uani 1 1 d . . . . .
N1 N 0.55141(16) 0.16679(8) 0.69601(6) 0.0127(3) Uani 1 1 d . . . . .
C1 C 0.8506(2) 0.21873(12) 0.83859(10) 0.0250(5) Uani 1 1 d . . . . .
N2 N 0.34868(16) 0.10526(8) 0.72899(6) 0.0134(3) Uani 1 1 d . . . . .
N3 N 0.56079(16) 0.14912(8) 0.80008(6) 0.0137(3) Uani 1 1 d . . . . .
O2 O 0.90305(17) 0.29262(8) 0.69026(7) 0.0333(4) Uani 1 1 d . . . . .
C28 C 0.52726(19) 0.15394(10) 0.86437(8) 0.0140(4) Uani 1 1 d . . . . .
C7 C 0.6335(2) 0.04062(11) 0.56625(9) 0.0197(4) Uani 1 1 d . . . . .
H7 H 0.661588 -0.008541 0.560761 0.024 Uiso 1 1 calc R . . . .
C33 C 0.4427(2) 0.21102(10) 0.88241(9) 0.0172(4) Uani 1 1 d . . . . .
O1 O 0.93039(18) 0.22568(11) 0.88538(7) 0.0475(5) Uani 1 1 d . . . . .
C3 C 0.56723(18) 0.13670(9) 0.63425(8) 0.0122(3) Uani 1 1 d . . . . .
C22 C 0.3000(2) 0.06216(10) 0.78165(8) 0.0157(4) Uani 1 1 d . . . . .
H22 H 0.386037 0.056780 0.816106 0.019 Uiso 1 1 calc R . . . .
C23 C 0.1867(2) 0.09812(11) 0.81546(8) 0.0201(4) Uani 1 1 d . . . . .
H23A H 0.093784 0.098647 0.785849 0.024 Uiso 1 1 calc R . . . .
H23B H 0.214263 0.149285 0.826870 0.024 Uiso 1 1 calc R . . . .
C15 C 0.47975(19) 0.13811(9) 0.74163(8) 0.0125(3) Uani 1 1 d . . . . .
C8 C 0.61158(19) 0.06402(10) 0.62745(8) 0.0149(4) Uani 1 1 d . . . . .
C16 C 0.26002(19) 0.11549(10) 0.66357(8) 0.0156(4) Uani 1 1 d . . . . .
H16 H 0.307228 0.155243 0.641852 0.019 Uiso 1 1 calc R . . . .
C30 C 0.5642(2) 0.10776(11) 0.97402(8) 0.0215(4) Uani 1 1 d . . . . .
H30 H 0.605675 0.073271 1.005670 0.026 Uiso 1 1 calc R . . . .
C2 C 0.8348(2) 0.25590(11) 0.71686(9) 0.0202(4) Uani 1 1 d . . . . .
C29 C 0.5949(2) 0.10381(10) 0.91058(8) 0.0161(4) Uani 1 1 d . . . . .
C5 C 0.5754(2) 0.15853(11) 0.52074(8) 0.0208(4) Uani 1 1 d . . . . .
H5 H 0.563749 0.190378 0.484207 0.025 Uiso 1 1 calc R . . . .
C4 C 0.5516(2) 0.18512(10) 0.58086(8) 0.0153(4) Uani 1 1 d . . . . .
C31 C 0.4742(2) 0.16113(11) 0.99120(9) 0.0242(4) Uani 1 1 d . . . . .
H31 H 0.451848 0.162071 1.034032 0.029 Uiso 1 1 calc R . . . .
C32 C 0.4169(2) 0.21291(11) 0.94653(9) 0.0229(4) Uani 1 1 d . . . . .
H32 H 0.358679 0.250617 0.959522 0.028 Uiso 1 1 calc R . . . .
C17 C 0.1098(2) 0.14279(11) 0.66728(9) 0.0215(4) Uani 1 1 d . . . . .
H17A H 0.115980 0.186843 0.695233 0.026 Uiso 1 1 calc R . . . .
H17B H 0.057385 0.104678 0.687558 0.026 Uiso 1 1 calc R . . . .
C12 C 0.6444(2) 0.01185(10) 0.68501(9) 0.0174(4) Uani 1 1 d . . . . .
H12 H 0.590361 0.029149 0.719515 0.021 Uiso 1 1 calc R . . . .
C6 C 0.6154(2) 0.08716(11) 0.51329(9) 0.0228(4) Uani 1 1 d . . . . .
H6 H 0.630499 0.069952 0.471903 0.027 Uiso 1 1 calc R . . . .
C27 C 0.2541(2) -0.01591(11) 0.76167(9) 0.0236(4) Uani 1 1 d . . . . .
H27A H 0.327885 -0.039377 0.740050 0.028 Uiso 1 1 calc R . . . .
H27B H 0.163541 -0.014807 0.730400 0.028 Uiso 1 1 calc R . . . .
C34 C 0.7024(2) 0.04858(10) 0.89350(8) 0.0190(4) Uani 1 1 d . . . . .
H34 H 0.745025 0.069848 0.856806 0.023 Uiso 1 1 calc R . . . .
C25 C 0.1297(2) -0.02320(12) 0.86013(10) 0.0306(5) Uani 1 1 d . . . . .
H25A H 0.032858 -0.023703 0.833796 0.037 Uiso 1 1 calc R . . . .
H25B H 0.125984 -0.050882 0.900681 0.037 Uiso 1 1 calc R . . . .
C19 C 0.0251(2) 0.09735(13) 0.55289(9) 0.0272(5) Uani 1 1 d . . . . .
H19A H -0.032196 0.057041 0.567120 0.033 Uiso 1 1 calc R . . . .
H19B H -0.020692 0.112667 0.508786 0.033 Uiso 1 1 calc R . . . .
C18 C 0.0268(2) 0.16151(12) 0.59960(9) 0.0278(5) Uani 1 1 d . . . . .
H18A H -0.072595 0.174788 0.603522 0.033 Uiso 1 1 calc R . . . .
H18B H 0.071469 0.204305 0.581875 0.033 Uiso 1 1 calc R . . . .
C26 C 0.2337(3) -0.06029(12) 0.82224(10) 0.0301(5) Uani 1 1 d . . . . .
H26A H 0.197383 -0.109586 0.808613 0.036 Uiso 1 1 calc R . . . .
H26B H 0.327107 -0.066210 0.850849 0.036 Uiso 1 1 calc R . . . .
C14 C 0.6006(2) -0.06739(11) 0.66892(10) 0.0294(5) Uani 1 1 d . . . . .
H14A H 0.499671 -0.069005 0.648960 0.044 Uiso 1 1 calc GR . . . .
H14B H 0.614762 -0.096475 0.708992 0.044 Uiso 1 1 calc GR . . . .
H14C H 0.659200 -0.087449 0.638512 0.044 Uiso 1 1 calc GR . . . .
C13 C 0.8030(2) 0.01520(12) 0.71294(10) 0.0277(5) Uani 1 1 d . . . . .
H13A H 0.858810 -0.000911 0.679868 0.042 Uiso 1 1 calc GR . . . .
H13B H 0.823032 -0.016890 0.751037 0.042 Uiso 1 1 calc GR . . . .
H13C H 0.829259 0.065539 0.725871 0.042 Uiso 1 1 calc GR . . . .
C24 C 0.1733(2) 0.05515(12) 0.87710(9) 0.0270(5) Uani 1 1 d . . . . .
H24A H 0.265855 0.055653 0.906966 0.032 Uiso 1 1 calc R . . . .
H24B H 0.100955 0.078569 0.899641 0.032 Uiso 1 1 calc R . . . .
C9 C 0.5103(2) 0.26485(10) 0.58692(9) 0.0218(4) Uani 1 1 d . . . . .
H9 H 0.518020 0.276483 0.634291 0.026 Uiso 1 1 calc R . . . .
C10 C 0.3567(2) 0.27890(12) 0.55475(12) 0.0370(6) Uani 1 1 d . . . . .
H10A H 0.345937 0.266914 0.508330 0.055 Uiso 1 1 calc GR . . . .
H10B H 0.333181 0.330531 0.559836 0.055 Uiso 1 1 calc GR . . . .
H10C H 0.292063 0.248293 0.575399 0.055 Uiso 1 1 calc GR . . . .
C38 C 0.2476(3) 0.30588(13) 0.84598(13) 0.0386(6) Uani 1 1 d . . . . .
H38A H 0.177330 0.266833 0.847171 0.058 Uiso 1 1 calc GR . . . .
H38B H 0.213084 0.339583 0.810275 0.058 Uiso 1 1 calc GR . . . .
H38C H 0.261235 0.332555 0.887356 0.058 Uiso 1 1 calc GR . . . .
C20 C 0.1750(2) 0.07018(12) 0.55025(9) 0.0257(5) Uani 1 1 d . . . . .
H20A H 0.229629 0.108912 0.531973 0.031 Uiso 1 1 calc R . . . .
H20B H 0.170119 0.027095 0.521186 0.031 Uiso 1 1 calc R . . . .
C37 C 0.3896(2) 0.27260(11) 0.83530(9) 0.0227(4) Uani 1 1 d . . . . .
H37 H 0.376439 0.252264 0.790134 0.027 Uiso 1 1 calc R . . . .
C35 C 0.6357(2) -0.02417(12) 0.86981(11) 0.0309(5) Uani 1 1 d . . . . .
H35A H 0.587608 -0.045486 0.903584 0.046 Uiso 1 1 calc GR . . . .
H35B H 0.710546 -0.057540 0.860410 0.046 Uiso 1 1 calc GR . . . .
H35C H 0.566093 -0.016359 0.830150 0.046 Uiso 1 1 calc GR . . . .
C36 C 0.8251(2) 0.03499(13) 0.94930(10) 0.0298(5) Uani 1 1 d . . . . .
H36A H 0.865410 0.081897 0.966057 0.045 Uiso 1 1 calc GR . . . .
H36B H 0.899291 0.006010 0.933487 0.045 Uiso 1 1 calc GR . . . .
H36C H 0.789572 0.008315 0.984208 0.045 Uiso 1 1 calc GR . . . .
C21 C 0.2521(2) 0.04923(11) 0.61817(8) 0.0196(4) Uani 1 1 d . . . . .
H21A H 0.349743 0.031927 0.615405 0.024 Uiso 1 1 calc R . . . .
H21B H 0.200068 0.008971 0.635804 0.024 Uiso 1 1 calc R . . . .
C11 C 0.6107(2) 0.31601(12) 0.55810(11) 0.0311(5) Uani 1 1 d . . . . .
H11A H 0.709762 0.305021 0.577229 0.047 Uiso 1 1 calc GR . . . .
H11B H 0.588725 0.366801 0.567727 0.047 Uiso 1 1 calc GR . . . .
H11C H 0.598048 0.309051 0.510832 0.047 Uiso 1 1 calc GR . . . .
C39 C 0.5027(2) 0.33278(12) 0.84013(12) 0.0338(5) Uani 1 1 d . . . . .
H39A H 0.516199 0.354280 0.883819 0.051 Uiso 1 1 calc GR . . . .
H39B H 0.471273 0.370751 0.807734 0.051 Uiso 1 1 calc GR . . . .
H39C H 0.593184 0.311878 0.831923 0.051 Uiso 1 1 calc GR . . . .

loop_
_atom_site_aniso_label
_atom_site_aniso_U_11
_atom_site_aniso_U_22
_atom_site_aniso_U_33
_atom_site_aniso_U_23
_atom_site_aniso_U_13
_atom_site_aniso_U_12
Rh1 0.01306(8) 0.01675(8) 0.01189(8) -0.00162(5) 0.00195(5) -0.00423(6)
N1 0.0143(8) 0.0135(7) 0.0100(7) -0.0012(5) 0.0016(6) -0.0029(6)
C1 0.0210(11) 0.0321(12) 0.0230(10) -0.0024(8) 0.0072(9) -0.0097(9)
N2 0.0131(8) 0.0151(8) 0.0118(7) 0.0015(5) 0.0014(6) -0.0028(6)
N3 0.0133(8) 0.0182(8) 0.0093(7) 0.0007(5) 0.0008(6) -0.0030(6)
O2 0.0349(9) 0.0306(9) 0.0385(9) 0.0045(7) 0.0175(7) -0.0106(7)
C28 0.0142(9) 0.0158(9) 0.0120(8) -0.0003(6) 0.0020(7) -0.0043(7)
C7 0.0191(10) 0.0167(10) 0.0240(9) -0.0030(7) 0.0057(8) 0.0024(8)
C33 0.0168(9) 0.0152(9) 0.0199(9) -0.0006(7) 0.0039(7) -0.0031(7)
O1 0.0354(10) 0.0797(14) 0.0230(8) -0.0020(8) -0.0081(7) -0.0229(9)
C3 0.0092(8) 0.0153(9) 0.0119(8) -0.0008(6) 0.0012(7) -0.0024(7)
C22 0.0163(9) 0.0171(9) 0.0138(8) 0.0025(7) 0.0026(7) -0.0047(7)
C23 0.0194(10) 0.0241(10) 0.0179(9) 0.0014(7) 0.0060(8) -0.0051(8)
C15 0.0140(9) 0.0104(8) 0.0123(8) 0.0010(6) 0.0003(7) 0.0011(7)
C8 0.0110(9) 0.0165(9) 0.0171(8) 0.0015(7) 0.0018(7) -0.0013(7)
C16 0.0141(9) 0.0190(9) 0.0124(8) -0.0006(7) -0.0016(7) -0.0017(7)
C30 0.0238(11) 0.0273(11) 0.0128(9) 0.0036(7) 0.0014(8) -0.0009(9)
C2 0.0198(10) 0.0215(10) 0.0190(9) -0.0056(7) 0.0021(8) -0.0013(8)
C29 0.0170(9) 0.0160(9) 0.0151(8) -0.0005(7) 0.0024(7) -0.0027(7)
C5 0.0263(11) 0.0239(10) 0.0123(9) 0.0035(7) 0.0040(8) 0.0000(9)
C4 0.0157(9) 0.0148(9) 0.0149(8) 0.0006(7) 0.0012(7) -0.0009(7)
C31 0.0286(11) 0.0300(11) 0.0157(9) -0.0031(8) 0.0090(8) -0.0018(9)
C32 0.0244(11) 0.0222(11) 0.0247(10) -0.0069(8) 0.0114(8) -0.0006(8)
C17 0.0170(10) 0.0281(11) 0.0185(9) -0.0032(8) 0.0005(8) 0.0026(8)
C12 0.0169(10) 0.0145(9) 0.0204(9) 0.0025(7) 0.0021(8) 0.0029(7)
C6 0.0283(11) 0.0258(11) 0.0156(9) -0.0051(7) 0.0076(8) 0.0011(9)
C27 0.0305(12) 0.0189(10) 0.0217(10) 0.0005(7) 0.0056(9) -0.0098(9)
C34 0.0215(10) 0.0193(10) 0.0167(9) 0.0036(7) 0.0047(8) 0.0035(8)
C25 0.0319(12) 0.0387(13) 0.0214(10) 0.0105(9) 0.0051(9) -0.0161(10)
C19 0.0210(11) 0.0402(13) 0.0179(10) -0.0019(8) -0.0038(8) 0.0000(9)
C18 0.0201(11) 0.0359(13) 0.0251(10) -0.0001(9) -0.0032(9) 0.0077(9)
C26 0.0379(13) 0.0227(11) 0.0288(11) 0.0074(8) 0.0029(10) -0.0138(10)
C14 0.0330(12) 0.0175(10) 0.0360(12) 0.0067(8) 0.0005(10) -0.0025(9)
C13 0.0231(11) 0.0274(12) 0.0301(11) 0.0058(9) -0.0029(9) 0.0024(9)
C24 0.0263(11) 0.0371(13) 0.0188(10) 0.0018(8) 0.0072(8) -0.0094(10)
C9 0.0348(12) 0.0147(9) 0.0162(9) 0.0023(7) 0.0056(8) 0.0024(9)
C10 0.0286(13) 0.0222(12) 0.0628(16) 0.0125(10) 0.0155(12) 0.0047(10)
C38 0.0287(13) 0.0280(13) 0.0614(16) 0.0130(11) 0.0142(12) 0.0103(10)
C20 0.0243(11) 0.0353(12) 0.0165(9) -0.0057(8) 0.0004(8) -0.0052(9)
C37 0.0258(11) 0.0163(9) 0.0264(10) 0.0025(7) 0.0058(9) 0.0032(8)
C35 0.0311(12) 0.0229(11) 0.0363(12) -0.0026(9) -0.0019(10) 0.0057(10)
C36 0.0241(11) 0.0333(12) 0.0300(11) -0.0024(9) -0.0012(9) 0.0052(10)
C21 0.0165(10) 0.0238(10) 0.0179(9) -0.0052(7) 0.0011(8) -0.0002(8)
C11 0.0317(13) 0.0197(11) 0.0405(12) 0.0051(9) 0.0014(10) -0.0051(9)
C39 0.0315(13) 0.0198(11) 0.0524(14) 0.0063(10) 0.0141(11) -0.0007(10)

loop_
_atom_type_symbol
_atom_type_description
_atom_type_scat_dispersion_real
_atom_type_scat_dispersion_imag
_atom_type_scat_source
C C 0.0033 0.0016 'International Tables Vol C Tables 4.2.6.8 and 6.1.1.4'
H H 0.0000 0.0000 'International Tables Vol C Tables 4.2.6.8 and 6.1.1.4'
N N 0.0061 0.0033 'International Tables Vol C Tables 4.2.6.8 and 6.1.1.4'
O O 0.0106 0.0060 'International Tables Vol C Tables 4.2.6.8 and 6.1.1.4'
Rh Rh -1.1178 0.9187 'International Tables Vol C Tables 4.2.6.8 and 6.1.1.4'

loop_
_geom_angle_atom_site_label_1
_geom_angle_atom_site_label_2
_geom_angle_atom_site_label_3
_geom_angle
_geom_angle_site_symmetry_1
_geom_angle_site_symmetry_3
_geom_angle_publ_flag
C1 Rh1 N1 165.48(7) . . ?
C1 Rh1 N3 101.68(7) . . ?
C1 Rh1 C2 89.31(8) . . ?
N3 Rh1 N1 64.13(5) . . ?
C2 Rh1 N1 105.10(7) . . ?
C2 Rh1 N3 167.95(7) . . ?
C3 N1 Rh1 123.67(11) . . ?
C15 N1 Rh1 93.63(10) . . ?
C15 N1 C3 128.16(15) . . ?
O1 C1 Rh1 176.9(2) . . ?
C22 N2 C16 122.96(14) . . ?
C15 N2 C22 118.33(14) . . ?
C15 N2 C16 118.70(14) . . ?
C28 N3 Rh1 127.45(11) . . ?
C15 N3 Rh1 94.95(10) . . ?
C15 N3 C28 132.49(15) . . ?
C33 C28 N3 121.40(16) . . ?
C33 C28 C29 121.24(15) . . ?
C29 C28 N3 117.02(16) . . ?
C6 C7 C8 121.58(18) . . ?
C28 C33 C37 121.36(15) . . ?
C32 C33 C28 118.12(17) . . ?
C32 C33 C37 120.36(17) . . ?
C8 C3 N1 122.07(15) . . ?
C8 C3 C4 120.54(15) . . ?
C4 C3 N1 117.04(15) . . ?
N2 C22 C23 116.09(15) . . ?
N2 C22 C27 113.81(14) . . ?
C23 C22 C27 109.69(15) . . ?
C22 C23 C24 109.12(16) . . ?
N1 C15 N2 125.29(15) . . ?
N3 C15 N1 107.27(15) . . ?
N3 C15 N2 127.43(15) . . ?
C7 C8 C3 118.30(16) . . ?
C7 C8 C12 119.05(16) . . ?
C3 C8 C12 122.55(15) . . ?
N2 C16 C17 112.80(14) . . ?
N2 C16 C21 115.34(15) . . ?
C17 C16 C21 109.78(15) . . ?
C31 C30 C29 120.90(18) . . ?
O2 C2 Rh1 175.57(17) . . ?
C28 C29 C34 121.52(15) . . ?
C30 C29 C28 117.99(17) . . ?
C30 C29 C34 120.45(16) . . ?
C6 C5 C4 121.35(17) . . ?
C3 C4 C9 122.15(15) . . ?
C5 C4 C3 118.48(17) . . ?
C5 C4 C9 119.37(16) . . ?
C32 C31 C30 120.27(17) . . ?
C31 C32 C33 121.15(18) . . ?
C16 C17 C18 111.71(15) . . ?
C8 C12 C14 114.07(16) . . ?
C13 C12 C8 109.70(16) . . ?
C13 C12 C14 109.75(16) . . ?
C5 C6 C7 119.70(16) . . ?
C22 C27 C26 109.75(16) . . ?
C29 C34 C35 113.49(17) . . ?
C29 C34 C36 112.87(15) . . ?
C35 C34 C36 109.26(17) . . ?
C24 C25 C26 111.52(17) . . ?
C20 C19 C18 111.36(17) . . ?
C19 C18 C17 111.36(17) . . ?
C25 C26 C27 111.69(18) . . ?
C25 C24 C23 110.32(16) . . ?
C4 C9 C10 111.49(17) . . ?
C4 C9 C11 111.68(17) . . ?
C10 C9 C11 109.74(17) . . ?
C19 C20 C21 110.98(15) . . ?
C33 C37 C38 114.05(17) . . ?
C33 C37 C39 109.56(17) . . ?
C38 C37 C39 109.28(18) . . ?
C20 C21 C16 109.88(16) . . ?

loop_
_geom_bond_atom_site_label_1
_geom_bond_atom_site_label_2
_geom_bond_distance
_geom_bond_site_symmetry_2
_geom_bond_publ_flag
Rh1 N1 2.0604(14) . ?
Rh1 C1 1.847(2) . ?
Rh1 N3 2.0423(14) . ?
Rh1 C2 1.859(2) . ?
N1 C3 1.429(2) . ?
N1 C15 1.361(2) . ?
C1 O1 1.139(2) . ?
N2 C22 1.484(2) . ?
N2 C15 1.368(2) . ?
N2 C16 1.491(2) . ?
N3 C28 1.428(2) . ?
N3 C15 1.344(2) . ?
O2 C2 1.138(2) . ?
C28 C33 1.405(3) . ?
C28 C29 1.406(2) . ?
C7 C8 1.392(2) . ?
C7 C6 1.381(3) . ?
C33 C32 1.397(3) . ?
C33 C37 1.524(3) . ?
C3 C8 1.409(2) . ?
C3 C4 1.410(2) . ?
C22 C23 1.527(3) . ?
C22 C27 1.530(3) . ?
C23 C24 1.528(2) . ?
C8 C12 1.524(2) . ?
C16 C17 1.525(3) . ?
C16 C21 1.531(2) . ?
C30 C29 1.401(2) . ?
C30 C31 1.382(3) . ?
C29 C34 1.518(3) . ?
C5 C4 1.395(2) . ?
C5 C6 1.375(3) . ?
C4 C9 1.520(3) . ?
C31 C32 1.376(3) . ?
C17 C18 1.536(3) . ?
C12 C14 1.530(3) . ?
C12 C13 1.524(3) . ?
C27 C26 1.539(3) . ?
C34 C35 1.520(3) . ?
C34 C36 1.525(3) . ?
C25 C26 1.520(3) . ?
C25 C24 1.517(3) . ?
C19 C18 1.523(3) . ?
C19 C20 1.516(3) . ?
C9 C10 1.524(3) . ?
C9 C11 1.526(3) . ?
C38 C37 1.528(3) . ?
C20 C21 1.531(3) . ?
C37 C39 1.529(3) . ?
